data_4085059
loop_
_publ_author_name
'Ge, Fang'
'Kehr, Gerald'
'Daniliuc, Constantin G.'
'Erker, Gerhard'

_publ_section_title
;
 Reactions of Boroles Formed by 1,1-Carboboration
;
_journal_issue 1
_journal_name_full Organometallics
_journal_page_first 229
_journal_paper_doi 10.1021/om501085j
_journal_volume 34
_journal_year 2015
_chemical_formula_sum 'C36 H27 B2 F15 Si2'
_chemical_formula_weight 822.38
_chemical_name_systematic
; 
 ? 
;
_space_group_IT_number 2
_symmetry_cell_setting triclinic
_symmetry_space_group_name_Hall '-P 1'
_symmetry_space_group_name_H-M 'P -1'
_atom_sites_solution_hydrogens geom
_atom_sites_solution_primary direct
_atom_sites_solution_secondary difmap
_audit_creation_method SHELXL-97
_cell_angle_alpha 106.539(2)
_cell_angle_beta 97.510(2)
_cell_angle_gamma 92.816(2)
_cell_formula_units_Z 2
_cell_length_a 11.4995(5)
_cell_length_b 11.7259(5)
_cell_length_c 14.3450(5)
_cell_measurement_reflns_used 5258
_cell_measurement_temperature 223(2)
_cell_measurement_theta_max 68.25
_cell_measurement_theta_min 0.88
_cell_volume 1830.77(13)
_computing_cell_refinement 'Collect (Nonius B.V., 1998)'
_computing_data_collection 'Collect (Nonius B.V., 1998)'
_computing_data_reduction 'Denzo-SMN (Otwinowski & Minor, 1997)'
_computing_molecular_graphics 'XP (BrukerAXS, 2000)'
_computing_publication_material 'SHELXL-97 (Sheldrick, 1997)'
_computing_structure_refinement 'SHELXL-97 (Sheldrick, 1997)'
_computing_structure_solution 'SHELXS-97 (Sheldrick, 1990)'
_diffrn_ambient_temperature 223(2)
_diffrn_measured_fraction_theta_full 0.966
_diffrn_measured_fraction_theta_max 0.966
_diffrn_measurement_device_type 'Nonius KappaCCD APEXII'
_diffrn_measurement_method '\w and \f scans'
_diffrn_radiation_monochromator graphite
_diffrn_radiation_source 'fine-focus sealed tube'
_diffrn_radiation_type CuK\a
_diffrn_radiation_wavelength 1.54178
_diffrn_reflns_av_R_equivalents 0.040
_diffrn_reflns_av_sigmaI/netI 0.0284
_diffrn_reflns_limit_h_max 13
_diffrn_reflns_limit_h_min 0
_diffrn_reflns_limit_k_max 13
_diffrn_reflns_limit_k_min -13
_diffrn_reflns_limit_l_max 16
_diffrn_reflns_limit_l_min -16
_diffrn_reflns_number 18201
_diffrn_reflns_theta_full 67.07
_diffrn_reflns_theta_max 67.07
_diffrn_reflns_theta_min 3.89
_exptl_absorpt_coefficient_mu 1.830
_exptl_absorpt_correction_T_max 0.8674
_exptl_absorpt_correction_T_min 0.7111
_exptl_absorpt_correction_type multi-scan
_exptl_absorpt_process_details 'Denzo (Otwinowski, Borek, Majewski & Minor, 2003)'
_exptl_crystal_colour 'pale yellow'
_exptl_crystal_density_diffrn 1.492
_exptl_crystal_density_method 'not measured'
_exptl_crystal_description plate
_exptl_crystal_F_000 832
_exptl_crystal_size_max 0.20
_exptl_crystal_size_mid 0.12
_exptl_crystal_size_min 0.08
_refine_diff_density_max 0.263
_refine_diff_density_min -0.216
_refine_diff_density_rms 0.040
_refine_ls_extinction_method none
_refine_ls_goodness_of_fit_ref 1.044
_refine_ls_hydrogen_treatment constr
_refine_ls_matrix_type full
_refine_ls_number_parameters 502
_refine_ls_number_reflns 6302
_refine_ls_number_restraints 0
_refine_ls_restrained_S_all 1.044
_refine_ls_R_factor_all 0.0471
_refine_ls_R_factor_gt 0.0417
_refine_ls_shift/su_max 0.001
_refine_ls_shift/su_mean 0.000
_refine_ls_structure_factor_coef Fsqd
_refine_ls_weighting_details 'calc w=1/[\s^2^(Fo^2^)+(0.0540P)^2^+0.7863P] where P=(Fo^2^+2Fc^2^)/3'
_refine_ls_weighting_scheme calc
_refine_ls_wR_factor_gt 0.1076
_refine_ls_wR_factor_ref 0.1124
_reflns_number_gt 5561
_reflns_number_total 6302
_reflns_threshold_expression >2sigma(I)
_cod_data_source_file om501085j_si_002.cif
_cod_data_source_block erk7414
_cod_depositor_comments 'Adding full bibliography for 4085059--4085063.cif.'
_cod_original_sg_symbol_H-M P-1
_cod_database_code 4085059

loop_
_symmetry_equiv_pos_as_xyz
'x, y, z'
'-x, -y, -z'

loop_
_atom_site_label
_atom_site_type_symbol
_atom_site_fract_x
_atom_site_fract_y
_atom_site_fract_z
_atom_site_U_iso_or_equiv
_atom_site_adp_type
_atom_site_occupancy
_atom_site_symmetry_multiplicity
_atom_site_calc_flag
_atom_site_refinement_flags
B1 B 0.82414(19) 0.64923(19) 0.83951(16) 0.0408(5) Uani 1 1 d .
B2 B 0.84257(18) 0.81327(19) 0.66755(16) 0.0392(5) Uani 1 1 d .
Si1 Si 1.07213(5) 0.68758(6) 0.79101(4) 0.05075(16) Uani 1 1 d .
Si2 Si 0.61098(5) 0.71153(5) 0.95316(4) 0.04275(15) Uani 1 1 d .
C1 C 0.92800(16) 0.74040(17) 0.82896(13) 0.0399(4) Uani 1 1 d .
C2 C 0.83078(15) 0.76901(15) 0.75819(13) 0.0359(4) Uani 1 1 d .
C3 C 0.72579(15) 0.76683(15) 0.79469(13) 0.0351(4) Uani 1 1 d .
C4 C 0.74141(16) 0.74620(15) 0.89502(13) 0.0373(4) Uani 1 1 d .
C11 C 1.1207(2) 0.5827(3) 0.8618(2) 0.0820(8) Uani 1 1 d .
H11A H 1.1985 0.5604 0.8492 0.123 Uiso 1 1 calc R
H11B H 1.0656 0.5117 0.8415 0.123 Uiso 1 1 calc R
H11C H 1.1231 0.6215 0.9316 0.123 Uiso 1 1 calc R
C12 C 1.0618(2) 0.6115(3) 0.65720(19) 0.0734(7) Uani 1 1 d .
H12A H 1.0167 0.5345 0.6410 0.110 Uiso 1 1 calc R
H12B H 1.1403 0.6000 0.6404 0.110 Uiso 1 1 calc R
H12C H 1.0229 0.6602 0.6203 0.110 Uiso 1 1 calc R
C13 C 1.1872(2) 0.8172(3) 0.8241(2) 0.0745(7) Uani 1 1 d .
H13A H 1.1634 0.8729 0.7882 0.112 Uiso 1 1 calc R
H13B H 1.2616 0.7886 0.8070 0.112 Uiso 1 1 calc R
H13C H 1.1961 0.8570 0.8942 0.112 Uiso 1 1 calc R
C14 C 0.5077(2) 0.5862(2) 0.8702(2) 0.0684(7) Uani 1 1 d .
H14A H 0.4486 0.5650 0.9063 0.103 Uiso 1 1 calc R
H14B H 0.5510 0.5177 0.8457 0.103 Uiso 1 1 calc R
H14C H 0.4696 0.6104 0.8154 0.103 Uiso 1 1 calc R
C15 C 0.6675(2) 0.6773(3) 1.06938(19) 0.0693(7) Uani 1 1 d .
H15A H 0.7160 0.6108 1.0548 0.104 Uiso 1 1 calc R
H15B H 0.6017 0.6563 1.0991 0.104 Uiso 1 1 calc R
H15C H 0.7143 0.7468 1.1147 0.104 Uiso 1 1 calc R
C16 C 0.5272(2) 0.8453(2) 0.9896(2) 0.0678(7) Uani 1 1 d .
H16A H 0.4704 0.8314 1.0305 0.102 Uiso 1 1 calc R
H16B H 0.4862 0.8599 0.9311 0.102 Uiso 1 1 calc R
H16C H 0.5813 0.9143 1.0262 0.102 Uiso 1 1 calc R
C21 C 0.79998(18) 0.51068(17) 0.79917(16) 0.0472(5) Uani 1 1 d .
C22 C 0.7965(3) 0.4454(2) 0.70150(19) 0.0696(7) Uani 1 1 d .
H22 H 0.8087 0.4854 0.6549 0.083 Uiso 1 1 calc R
C23 C 0.7753(3) 0.3213(2) 0.6715(2) 0.0909(10) Uani 1 1 d .
H23 H 0.7733 0.2783 0.6050 0.109 Uiso 1 1 calc R
C24 C 0.7574(3) 0.2617(2) 0.7383(3) 0.0875(10) Uani 1 1 d .
H24 H 0.7418 0.1781 0.7176 0.105 Uiso 1 1 calc R
C25 C 0.7621(3) 0.3232(2) 0.8343(3) 0.0864(9) Uani 1 1 d .
H25 H 0.7515 0.2820 0.8805 0.104 Uiso 1 1 calc R
C26 C 0.7824(2) 0.4462(2) 0.8649(2) 0.0669(6) Uani 1 1 d .
H26 H 0.7844 0.4875 0.9318 0.080 Uiso 1 1 calc R
C6 C 0.94797(17) 0.83829(18) 0.93043(14) 0.0447(4) Uani 1 1 d .
H6A H 1.0038 0.8144 0.9776 0.054 Uiso 1 1 calc R
H6B H 0.9798 0.9141 0.9237 0.054 Uiso 1 1 calc R
C5 C 0.82788(17) 0.85181(17) 0.96577(14) 0.0436(4) Uani 1 1 d .
H5A H 0.7998 0.9286 0.9634 0.052 Uiso 1 1 calc R
H5B H 0.8338 0.8482 1.0336 0.052 Uiso 1 1 calc R
C31 C 0.61031(15) 0.78404(16) 0.74195(13) 0.0374(4) Uani 1 1 d .
F32 F 0.58525(10) 0.58664(10) 0.63610(9) 0.0544(3) Uani 1 1 d .
C32 C 0.54508(16) 0.69437(17) 0.66499(14) 0.0421(4) Uani 1 1 d .
F33 F 0.38237(12) 0.62581(14) 0.53848(11) 0.0732(4) Uani 1 1 d .
C33 C 0.44009(18) 0.7129(2) 0.61505(15) 0.0505(5) Uani 1 1 d .
F34 F 0.29350(13) 0.83989(17) 0.59602(12) 0.0852(5) Uani 1 1 d .
C34 C 0.39679(19) 0.8220(2) 0.64283(17) 0.0571(6) Uani 1 1 d .
F35 F 0.41430(14) 1.01946(14) 0.74656(11) 0.0801(5) Uani 1 1 d .
C35 C 0.4572(2) 0.9128(2) 0.71910(17) 0.0544(5) Uani 1 1 d .
F36 F 0.62388(12) 0.98432(10) 0.83869(9) 0.0577(3) Uani 1 1 d .
C36 C 0.56332(18) 0.89321(17) 0.76692(14) 0.0441(4) Uani 1 1 d .
C41 C 0.75433(16) 0.77395(17) 0.56686(13) 0.0393(4) Uani 1 1 d .
F42 F 0.80928(12) 0.57728(11) 0.51865(9) 0.0600(3) Uani 1 1 d .
C42 C 0.74362(17) 0.66185(17) 0.49911(14) 0.0438(4) Uani 1 1 d .
F43 F 0.66788(13) 0.52442(12) 0.34465(9) 0.0667(4) Uani 1 1 d .
C43 C 0.67099(18) 0.63241(18) 0.40992(14) 0.0468(5) Uani 1 1 d .
F44 F 0.53275(13) 0.68999(13) 0.30012(9) 0.0710(4) Uani 1 1 d .
C44 C 0.60268(18) 0.7168(2) 0.38682(15) 0.0486(5) Uani 1 1 d .
F45 F 0.54245(13) 0.91048(13) 0.42984(10) 0.0721(4) Uani 1 1 d .
C45 C 0.60834(18) 0.82865(19) 0.45222(15) 0.0473(5) Uani 1 1 d .
F46 F 0.68930(11) 0.96682(10) 0.60189(9) 0.0551(3) Uani 1 1 d .
C46 C 0.68460(17) 0.85590(17) 0.53960(14) 0.0422(4) Uani 1 1 d .
C51 C 0.93854(16) 0.91882(18) 0.67739(14) 0.0428(4) Uani 1 1 d .
F52 F 1.00286(11) 0.81867(12) 0.52771(9) 0.0609(3) Uani 1 1 d .
C52 C 1.01010(17) 0.9165(2) 0.60604(15) 0.0490(5) Uani 1 1 d .
F53 F 1.15613(12) 1.00283(15) 0.53963(11) 0.0745(4) Uani 1 1 d .
C53 C 1.08904(18) 1.0107(2) 0.61083(18) 0.0567(6) Uani 1 1 d .
F54 F 1.17005(14) 1.20722(15) 0.69069(13) 0.0881(5) Uani 1 1 d .
C54 C 1.09662(19) 1.1136(2) 0.68724(19) 0.0608(6) Uani 1 1 d .
F55 F 1.03195(13) 1.22307(12) 0.83285(11) 0.0727(4) Uani 1 1 d .
C55 C 1.0269(2) 1.1219(2) 0.75920(17) 0.0551(5) Uani 1 1 d .
F56 F 0.88188(11) 1.03769(10) 0.82431(9) 0.0564(3) Uani 1 1 d .
C56 C 0.95084(17) 1.02422(18) 0.75365(15) 0.0464(5) Uani 1 1 d .

loop_
_atom_site_aniso_label
_atom_site_aniso_U_11
_atom_site_aniso_U_22
_atom_site_aniso_U_33
_atom_site_aniso_U_23
_atom_site_aniso_U_13
_atom_site_aniso_U_12
B1 0.0417(11) 0.0410(11) 0.0387(11) 0.0124(9) 0.0011(9) 0.0057(9)
B2 0.0375(10) 0.0396(11) 0.0397(11) 0.0085(9) 0.0081(9) 0.0087(8)
Si1 0.0381(3) 0.0638(4) 0.0510(3) 0.0177(3) 0.0040(2) 0.0135(2)
Si2 0.0443(3) 0.0436(3) 0.0419(3) 0.0145(2) 0.0087(2) 0.0014(2)
C1 0.0380(9) 0.0421(10) 0.0383(10) 0.0119(8) 0.0006(7) 0.0037(8)
C2 0.0371(9) 0.0305(8) 0.0372(9) 0.0064(7) 0.0032(7) 0.0025(7)
C3 0.0376(9) 0.0282(8) 0.0374(9) 0.0073(7) 0.0038(7) 0.0030(7)
C4 0.0404(9) 0.0341(9) 0.0360(9) 0.0096(7) 0.0031(7) 0.0018(7)
C11 0.0629(16) 0.102(2) 0.095(2) 0.0498(18) 0.0063(14) 0.0330(15)
C12 0.0593(14) 0.0924(19) 0.0640(15) 0.0110(14) 0.0117(12) 0.0299(14)
C13 0.0430(12) 0.095(2) 0.0842(18) 0.0250(15) 0.0104(12) 0.0032(12)
C14 0.0592(14) 0.0694(15) 0.0697(16) 0.0137(12) 0.0086(12) -0.0164(12)
C15 0.0702(16) 0.0871(18) 0.0625(15) 0.0412(14) 0.0115(12) -0.0001(13)
C16 0.0751(16) 0.0687(15) 0.0698(16) 0.0244(13) 0.0326(13) 0.0217(13)
C21 0.0446(11) 0.0397(10) 0.0542(12) 0.0111(9) 0.0008(9) 0.0082(8)
C22 0.0947(19) 0.0473(13) 0.0576(14) 0.0052(11) -0.0026(13) 0.0188(12)
C23 0.116(2) 0.0536(15) 0.0754(18) -0.0098(14) -0.0277(17) 0.0234(15)
C24 0.090(2) 0.0374(12) 0.117(3) 0.0126(15) -0.0248(18) 0.0084(12)
C25 0.105(2) 0.0454(14) 0.112(3) 0.0324(16) 0.0101(19) 0.0081(14)
C26 0.0860(18) 0.0444(12) 0.0733(16) 0.0207(11) 0.0129(13) 0.0119(11)
C6 0.0445(10) 0.0457(10) 0.0395(10) 0.0099(8) -0.0004(8) -0.0032(8)
C5 0.0472(11) 0.0416(10) 0.0377(10) 0.0071(8) 0.0033(8) -0.0021(8)
C31 0.0363(9) 0.0417(10) 0.0376(9) 0.0151(8) 0.0082(7) 0.0068(7)
F32 0.0536(7) 0.0418(6) 0.0585(7) 0.0056(5) -0.0039(5) 0.0036(5)
C32 0.0382(9) 0.0456(10) 0.0430(10) 0.0151(8) 0.0043(8) 0.0029(8)
F33 0.0579(8) 0.0826(10) 0.0662(9) 0.0170(7) -0.0200(6) -0.0079(7)
C33 0.0412(10) 0.0619(13) 0.0477(11) 0.0192(10) -0.0008(9) 0.0007(9)
F34 0.0567(8) 0.1217(13) 0.0823(10) 0.0410(10) -0.0061(7) 0.0354(8)
C34 0.0425(11) 0.0814(16) 0.0560(13) 0.0330(12) 0.0057(10) 0.0171(11)
F35 0.0923(11) 0.0798(10) 0.0779(10) 0.0291(8) 0.0171(8) 0.0536(9)
C35 0.0565(13) 0.0611(13) 0.0571(13) 0.0276(11) 0.0176(10) 0.0295(11)
F36 0.0698(8) 0.0432(6) 0.0560(7) 0.0074(5) 0.0074(6) 0.0147(6)
C36 0.0490(11) 0.0444(10) 0.0416(10) 0.0142(8) 0.0100(8) 0.0111(9)
C41 0.0383(9) 0.0433(10) 0.0370(9) 0.0124(8) 0.0072(7) 0.0025(8)
F42 0.0682(8) 0.0492(7) 0.0559(7) 0.0087(6) -0.0051(6) 0.0189(6)
C42 0.0426(10) 0.0451(10) 0.0434(10) 0.0130(8) 0.0042(8) 0.0060(8)
F43 0.0757(9) 0.0550(7) 0.0527(7) -0.0032(6) -0.0077(6) 0.0087(6)
C43 0.0485(11) 0.0448(11) 0.0402(10) 0.0038(8) 0.0021(8) 0.0014(9)
F44 0.0708(9) 0.0826(9) 0.0473(7) 0.0103(7) -0.0168(6) 0.0104(7)
C44 0.0430(10) 0.0609(12) 0.0388(10) 0.0128(9) -0.0010(8) 0.0031(9)
F45 0.0812(9) 0.0719(9) 0.0621(8) 0.0212(7) -0.0058(7) 0.0326(7)
C45 0.0452(11) 0.0543(12) 0.0460(11) 0.0205(9) 0.0041(9) 0.0113(9)
F46 0.0667(8) 0.0433(6) 0.0512(7) 0.0080(5) 0.0048(6) 0.0113(5)
C46 0.0460(10) 0.0419(10) 0.0383(10) 0.0104(8) 0.0084(8) 0.0032(8)
C51 0.0379(9) 0.0508(11) 0.0429(10) 0.0205(9) 0.0026(8) 0.0025(8)
F52 0.0579(7) 0.0758(9) 0.0530(7) 0.0209(7) 0.0172(6) 0.0100(6)
C52 0.0412(10) 0.0631(13) 0.0472(11) 0.0251(10) 0.0025(9) 0.0061(9)
F53 0.0498(7) 0.1137(12) 0.0824(10) 0.0610(9) 0.0185(7) 0.0049(7)
C53 0.0371(10) 0.0849(16) 0.0628(14) 0.0460(13) 0.0059(10) 0.0021(10)
F54 0.0710(9) 0.0958(11) 0.1033(12) 0.0539(10) -0.0053(8) -0.0373(8)
C54 0.0451(12) 0.0712(15) 0.0722(16) 0.0415(13) -0.0075(11) -0.0150(10)
F55 0.0793(9) 0.0529(8) 0.0757(9) 0.0169(7) -0.0112(7) -0.0175(7)
C55 0.0521(12) 0.0520(12) 0.0582(13) 0.0220(10) -0.0104(10) -0.0083(9)
F56 0.0658(8) 0.0480(6) 0.0529(7) 0.0105(5) 0.0134(6) -0.0031(6)
C56 0.0419(10) 0.0518(11) 0.0474(11) 0.0211(9) 0.0009(8) -0.0019(8)

loop_
_atom_type_symbol
_atom_type_description
_atom_type_scat_dispersion_real
_atom_type_scat_dispersion_imag
_atom_type_scat_source
C C 0.0181 0.0091 'International Tables Vol C Tables 4.2.6.8 and 6.1.1.4'
H H 0.0000 0.0000 'International Tables Vol C Tables 4.2.6.8 and 6.1.1.4'
B B 0.0090 0.0039 'International Tables Vol C Tables 4.2.6.8 and 6.1.1.4'
F F 0.0727 0.0534 'International Tables Vol C Tables 4.2.6.8 and 6.1.1.4'
Si Si 0.2541 0.3302 'International Tables Vol C Tables 4.2.6.8 and 6.1.1.4'

loop_
_geom_angle_atom_site_label_1
_geom_angle_atom_site_label_2
_geom_angle_atom_site_label_3
_geom_angle
C21 B1 C1 131.89(18)
C21 B1 C4 129.10(18)
C1 B1 C4 98.68(15)
C21 B1 C3 125.05(15)
C1 B1 C3 80.59(12)
C4 B1 C3 47.77(10)
C21 B1 C2 127.12(16)
C1 B1 C2 46.93(10)
C4 B1 C2 80.33(12)
C3 B1 C2 39.43(8)
C2 B2 C51 119.20(16)
C2 B2 C41 125.43(17)
C51 B2 C41 114.83(16)
C12 Si1 C11 109.53(14)
C12 Si1 C13 107.86(14)
C11 Si1 C13 108.22(14)
C12 Si1 C1 113.50(10)
C11 Si1 C1 107.47(11)
C13 Si1 C1 110.15(11)
C14 Si2 C16 108.17(13)
C14 Si2 C15 110.59(13)
C16 Si2 C15 106.24(13)
C14 Si2 C4 112.84(10)
C16 Si2 C4 110.52(10)
C15 Si2 C4 108.28(10)
C2 C1 C6 111.08(15)
C2 C1 B1 82.44(14)
C6 C1 B1 103.46(15)
C2 C1 Si1 122.66(13)
C6 C1 Si1 111.40(13)
B1 C1 Si1 121.76(13)
C3 C2 C1 109.06(15)
C3 C2 B2 121.85(16)
C1 C2 B2 128.48(16)
C3 C2 B1 68.15(12)
C1 C2 B1 50.63(11)
B2 C2 B1 157.83(14)
C2 C3 C31 123.90(16)
C2 C3 C4 112.21(16)
C31 C3 C4 123.89(15)
C2 C3 B1 72.42(12)
C31 C3 B1 145.48(14)
C4 C3 B1 52.27(10)
C3 C4 C5 106.96(14)
C3 C4 B1 79.96(13)
C5 C4 B1 105.70(15)
C3 C4 Si2 121.62(13)
C5 C4 Si2 112.31(12)
B1 C4 Si2 125.48(13)
Si1 C11 H11A 109.5
Si1 C11 H11B 109.5
H11A C11 H11B 109.5
Si1 C11 H11C 109.5
H11A C11 H11C 109.5
H11B C11 H11C 109.5
Si1 C12 H12A 109.5
Si1 C12 H12B 109.5
H12A C12 H12B 109.5
Si1 C12 H12C 109.5
H12A C12 H12C 109.5
H12B C12 H12C 109.5
Si1 C13 H13A 109.5
Si1 C13 H13B 109.5
H13A C13 H13B 109.5
Si1 C13 H13C 109.5
H13A C13 H13C 109.5
H13B C13 H13C 109.5
Si2 C14 H14A 109.5
Si2 C14 H14B 109.5
H14A C14 H14B 109.5
Si2 C14 H14C 109.5
H14A C14 H14C 109.5
H14B C14 H14C 109.5
Si2 C15 H15A 109.5
Si2 C15 H15B 109.5
H15A C15 H15B 109.5
Si2 C15 H15C 109.5
H15A C15 H15C 109.5
H15B C15 H15C 109.5
Si2 C16 H16A 109.5
Si2 C16 H16B 109.5
H16A C16 H16B 109.5
Si2 C16 H16C 109.5
H16A C16 H16C 109.5
H16B C16 H16C 109.5
C22 C21 C26 116.8(2)
C22 C21 B1 124.5(2)
C26 C21 B1 118.7(2)
C21 C22 C23 120.9(3)
C21 C22 H22 119.5
C23 C22 H22 119.5
C24 C23 C22 120.3(3)
C24 C23 H23 119.8
C22 C23 H23 119.8
C25 C24 C23 119.9(3)
C25 C24 H24 120.1
C23 C24 H24 120.1
C24 C25 C26 120.4(3)
C24 C25 H25 119.8
C26 C25 H25 119.8
C25 C26 C21 121.7(3)
C25 C26 H26 119.2
C21 C26 H26 119.2
C5 C6 C1 106.94(15)
C5 C6 H6A 110.3
C1 C6 H6A 110.3
C5 C6 H6B 110.3
C1 C6 H6B 110.3
H6A C6 H6B 108.6
C6 C5 C4 106.79(15)
C6 C5 H5A 110.4
C4 C5 H5A 110.4
C6 C5 H5B 110.4
C4 C5 H5B 110.4
H5A C5 H5B 108.6
C36 C31 C32 116.22(17)
C36 C31 C3 120.79(17)
C32 C31 C3 122.98(16)
F32 C32 C33 118.08(18)
F32 C32 C31 119.70(17)
C33 C32 C31 122.21(18)
F33 C33 C34 120.10(19)
F33 C33 C32 120.43(19)
C34 C33 C32 119.4(2)
F34 C34 C33 119.8(2)
F34 C34 C35 119.7(2)
C33 C34 C35 120.48(19)
F35 C35 C34 120.4(2)
F35 C35 C36 120.4(2)
C34 C35 C36 119.21(19)
F36 C36 C35 118.56(18)
F36 C36 C31 119.01(17)
C35 C36 C31 122.42(19)
C42 C41 C46 115.25(17)
C42 C41 B2 124.58(17)
C46 C41 B2 120.12(17)
F42 C42 C43 117.39(17)
F42 C42 C41 119.36(17)
C43 C42 C41 123.22(18)
F43 C43 C42 121.06(18)
F43 C43 C44 119.71(18)
C42 C43 C44 119.21(18)
F44 C44 C45 120.20(19)
F44 C44 C43 119.91(19)
C45 C44 C43 119.88(18)
F45 C45 C44 119.93(18)
F45 C45 C46 120.81(19)
C44 C45 C46 119.24(18)
F46 C46 C45 117.95(17)
F46 C46 C41 118.88(17)
C45 C46 C41 123.16(18)
C56 C51 C52 115.14(19)
C56 C51 B2 122.31(17)
C52 C51 B2 122.36(18)
F52 C52 C53 117.43(19)
F52 C52 C51 119.64(19)
C53 C52 C51 122.9(2)
F53 C53 C54 120.3(2)
F53 C53 C52 120.1(2)
C54 C53 C52 119.6(2)
F54 C54 C53 120.0(2)
F54 C54 C55 119.8(2)
C53 C54 C55 120.1(2)
F55 C55 C54 120.4(2)
F55 C55 C56 120.8(2)
C54 C55 C56 118.8(2)
F56 C56 C55 116.67(19)
F56 C56 C51 119.85(17)
C55 C56 C51 123.4(2)

loop_
_geom_bond_atom_site_label_1
_geom_bond_atom_site_label_2
_geom_bond_distance
B1 C21 1.559(3)
B1 C1 1.614(3)
B1 C4 1.619(3)
B1 C3 2.015(3)
B1 C2 2.070(3)
B2 C2 1.550(3)
B2 C51 1.580(3)
B2 C41 1.588(3)
Si1 C12 1.857(3)
Si1 C11 1.867(3)
Si1 C13 1.874(3)
Si1 C1 1.8899(19)
Si2 C14 1.857(2)
Si2 C16 1.865(2)
Si2 C15 1.867(2)
Si2 C4 1.8896(19)
C1 C2 1.526(2)
C1 C6 1.557(3)
C2 C3 1.379(2)
C3 C31 1.492(2)
C3 C4 1.516(3)
C4 C5 1.566(2)
C11 H11A 0.9700
C11 H11B 0.9700
C11 H11C 0.9700
C12 H12A 0.9700
C12 H12B 0.9700
C12 H12C 0.9700
C13 H13A 0.9700
C13 H13B 0.9700
C13 H13C 0.9700
C14 H14A 0.9700
C14 H14B 0.9700
C14 H14C 0.9700
C15 H15A 0.9700
C15 H15B 0.9700
C15 H15C 0.9700
C16 H16A 0.9700
C16 H16B 0.9700
C16 H16C 0.9700
C21 C22 1.386(3)
C21 C26 1.393(3)
C22 C23 1.395(4)
C22 H22 0.9400
C23 C24 1.367(5)
C23 H23 0.9400
C24 C25 1.353(5)
C24 H24 0.9400
C25 C26 1.381(4)
C25 H25 0.9400
C26 H26 0.9400
C6 C5 1.532(3)
C6 H6A 0.9800
C6 H6B 0.9800
C5 H5A 0.9800
C5 H5B 0.9800
C31 C36 1.384(3)
C31 C32 1.390(3)
F32 C32 1.338(2)
C32 C33 1.381(3)
F33 C33 1.340(2)
C33 C34 1.367(3)
F34 C34 1.342(2)
C34 C35 1.371(3)
F35 C35 1.339(2)
C35 C36 1.382(3)
F36 C36 1.342(2)
C41 C42 1.383(3)
C41 C46 1.388(3)
F42 C42 1.345(2)
C42 C43 1.376(3)
F43 C43 1.339(2)
C43 C44 1.379(3)
F44 C44 1.335(2)
C44 C45 1.371(3)
F45 C45 1.335(2)
C45 C46 1.378(3)
F46 C46 1.346(2)
C51 C56 1.385(3)
C51 C52 1.390(3)
F52 C52 1.348(3)
C52 C53 1.375(3)
F53 C53 1.344(3)
C53 C54 1.370(4)
F54 C54 1.337(3)
C54 C55 1.373(3)
F55 C55 1.338(3)
C55 C56 1.383(3)
F56 C56 1.346(2)

loop_
_geom_torsion_atom_site_label_1
_geom_torsion_atom_site_label_2
_geom_torsion_atom_site_label_3
_geom_torsion_atom_site_label_4
_geom_torsion
C21 B1 C1 C2 105.7(2)
C4 B1 C1 C2 -67.95(14)
C3 B1 C1 C2 -23.55(10)
C21 B1 C1 C6 -144.3(2)
C4 B1 C1 C6 42.00(17)
C3 B1 C1 C6 86.40(14)
C2 B1 C1 C6 109.96(16)
C21 B1 C1 Si1 -18.2(3)
C4 B1 C1 Si1 168.12(12)
C3 B1 C1 Si1 -147.48(13)
C2 B1 C1 Si1 -123.93(17)
C12 Si1 C1 C2 -25.5(2)
C11 Si1 C1 C2 -146.76(17)
C13 Si1 C1 C2 95.56(18)
C12 Si1 C1 C6 -160.74(16)
C11 Si1 C1 C6 78.00(17)
C13 Si1 C1 C6 -39.68(18)
C12 Si1 C1 B1 76.81(19)
C11 Si1 C1 B1 -44.46(19)
C13 Si1 C1 B1 -162.14(16)
C6 C1 C2 C3 -64.02(19)
B1 C1 C2 C3 37.55(16)
Si1 C1 C2 C3 160.61(13)
C6 C1 C2 B2 107.0(2)
B1 C1 C2 B2 -151.40(19)
Si1 C1 C2 B2 -28.3(3)
C6 C1 C2 B1 -101.57(17)
Si1 C1 C2 B1 123.06(18)
C51 B2 C2 C3 123.48(19)
C41 B2 C2 C3 -47.6(3)
C51 B2 C2 C1 -46.5(3)
C41 B2 C2 C1 142.34(19)
C51 B2 C2 B1 -125.2(4)
C41 B2 C2 B1 63.7(5)
C21 B1 C2 C3 102.3(2)
C1 B1 C2 C3 -141.64(17)
C4 B1 C2 C3 -29.99(12)
C21 B1 C2 C1 -116.0(2)
C4 B1 C2 C1 111.65(16)
C3 B1 C2 C1 141.64(17)
C21 B1 C2 B2 -19.2(5)
C1 B1 C2 B2 96.9(4)
C4 B1 C2 B2 -151.5(4)
C3 B1 C2 B2 -121.5(4)
C1 C2 C3 C31 -176.45(15)
B2 C2 C3 C31 11.8(3)
B1 C2 C3 C31 -145.94(18)
C1 C2 C3 C4 4.14(19)
B2 C2 C3 C4 -167.62(16)
B1 C2 C3 C4 34.64(13)
C1 C2 C3 B1 -30.51(13)
B2 C2 C3 B1 157.74(18)
C21 B1 C3 C2 -107.9(2)
C1 B1 C3 C2 27.36(12)
C4 B1 C3 C2 138.28(16)
C21 B1 C3 C31 17.0(4)
C1 B1 C3 C31 152.2(2)
C4 B1 C3 C31 -96.8(3)
C2 B1 C3 C31 124.9(3)
C21 B1 C3 C4 113.8(2)
C1 B1 C3 C4 -110.93(15)
C2 B1 C3 C4 -138.28(16)
C2 C3 C4 C5 60.24(19)
C31 C3 C4 C5 -119.17(18)
B1 C3 C4 C5 103.49(16)
C2 C3 C4 B1 -43.25(16)
C31 C3 C4 B1 137.33(17)
C2 C3 C4 Si2 -168.92(12)
C31 C3 C4 Si2 11.7(2)
B1 C3 C4 Si2 -125.68(16)
C21 B1 C4 C3 -105.2(2)
C1 B1 C4 C3 68.77(14)
C2 B1 C4 C3 25.39(10)
C21 B1 C4 C5 149.9(2)
C1 B1 C4 C5 -36.17(17)
C3 B1 C4 C5 -104.95(15)
C2 B1 C4 C5 -79.56(14)
C21 B1 C4 Si2 16.7(3)
C1 B1 C4 Si2 -169.38(13)
C3 B1 C4 Si2 121.85(17)
C2 B1 C4 Si2 147.24(13)
C14 Si2 C4 C3 51.59(18)
C16 Si2 C4 C3 -69.67(17)
C15 Si2 C4 C3 174.35(15)
C14 Si2 C4 C5 -179.88(15)
C16 Si2 C4 C5 58.86(17)
C15 Si2 C4 C5 -57.12(17)
C14 Si2 C4 B1 -49.21(19)
C16 Si2 C4 B1 -170.47(17)
C15 Si2 C4 B1 73.54(18)
C1 B1 C21 C22 -51.7(3)
C4 B1 C21 C22 120.2(3)
C3 B1 C21 C22 59.4(3)
C2 B1 C21 C22 10.1(3)
C1 B1 C21 C26 127.1(2)
C4 B1 C21 C26 -60.9(3)
C3 B1 C21 C26 -121.7(2)
C2 B1 C21 C26 -170.99(19)
C26 C21 C22 C23 0.6(4)
B1 C21 C22 C23 179.4(2)
C21 C22 C23 C24 0.0(5)
C22 C23 C24 C25 -1.0(5)
C23 C24 C25 C26 1.4(5)
C24 C25 C26 C21 -0.8(5)
C22 C21 C26 C25 -0.2(4)
B1 C21 C26 C25 -179.1(3)
C2 C1 C6 C5 53.3(2)
B1 C1 C6 C5 -33.68(19)
Si1 C1 C6 C5 -166.14(13)
C1 C6 C5 C4 10.2(2)
C3 C4 C5 C6 -66.77(19)
B1 C4 C5 C6 17.3(2)
Si2 C4 C5 C6 157.37(13)
C2 C3 C31 C36 -100.3(2)
C4 C3 C31 C36 79.1(2)
B1 C3 C31 C36 150.2(2)
C2 C3 C31 C32 78.5(2)
C4 C3 C31 C32 -102.1(2)
B1 C3 C31 C32 -31.0(3)
C36 C31 C32 F32 179.48(17)
C3 C31 C32 F32 0.6(3)
C36 C31 C32 C33 0.9(3)
C3 C31 C32 C33 -178.01(18)
F32 C32 C33 F33 -1.6(3)
C31 C32 C33 F33 177.06(18)
F32 C32 C33 C34 -179.99(19)
C31 C32 C33 C34 -1.3(3)
F33 C33 C34 F34 3.1(3)
C32 C33 C34 F34 -178.5(2)
F33 C33 C34 C35 -177.9(2)
C32 C33 C34 C35 0.5(3)
F34 C34 C35 F35 -0.6(3)
C33 C34 C35 F35 -179.6(2)
F34 C34 C35 C36 179.8(2)
C33 C34 C35 C36 0.8(3)
F35 C35 C36 F36 -2.3(3)
C34 C35 C36 F36 177.24(19)
F35 C35 C36 C31 179.14(19)
C34 C35 C36 C31 -1.3(3)
C32 C31 C36 F36 -178.06(16)
C3 C31 C36 F36 0.8(3)
C32 C31 C36 C35 0.5(3)
C3 C31 C36 C35 179.37(18)
C2 B2 C41 C42 -70.7(3)
C51 B2 C41 C42 117.9(2)
C2 B2 C41 C46 112.1(2)
C51 B2 C41 C46 -59.3(2)
C46 C41 C42 F42 178.95(17)
B2 C41 C42 F42 1.6(3)
C46 C41 C42 C43 1.0(3)
B2 C41 C42 C43 -176.26(19)
F42 C42 C43 F43 -1.3(3)
C41 C42 C43 F43 176.68(18)
F42 C42 C43 C44 -179.66(18)
C41 C42 C43 C44 -1.7(3)
F43 C43 C44 F44 0.8(3)
C42 C43 C44 F44 179.26(19)
F43 C43 C44 C45 -178.00(19)
C42 C43 C44 C45 0.4(3)
F44 C44 C45 F45 1.0(3)
C43 C44 C45 F45 179.85(19)
F44 C44 C45 C46 -177.41(19)
C43 C44 C45 C46 1.4(3)
F45 C45 C46 F46 0.8(3)
C44 C45 C46 F46 179.24(18)
F45 C45 C46 C41 179.44(18)
C44 C45 C46 C41 -2.1(3)
C42 C41 C46 F46 179.51(16)
B2 C41 C46 F46 -3.0(3)
C42 C41 C46 C45 0.9(3)
B2 C41 C46 C45 178.35(18)
C2 B2 C51 C56 -49.3(3)
C41 B2 C51 C56 122.7(2)
C2 B2 C51 C52 136.06(19)
C41 B2 C51 C52 -51.9(2)
C56 C51 C52 F52 -178.63(17)
B2 C51 C52 F52 -3.6(3)
C56 C51 C52 C53 1.0(3)
B2 C51 C52 C53 176.00(19)
F52 C52 C53 F53 -0.6(3)
C51 C52 C53 F53 179.79(18)
F52 C52 C53 C54 177.71(19)
C51 C52 C53 C54 -1.9(3)
F53 C53 C54 F54 0.7(3)
C52 C53 C54 F54 -177.6(2)
F53 C53 C54 C55 179.2(2)
C52 C53 C54 C55 0.9(3)
F54 C54 C55 F55 0.0(3)
C53 C54 C55 F55 -178.5(2)
F54 C54 C55 C56 179.4(2)
C53 C54 C55 C56 0.9(3)
F55 C55 C56 F56 1.3(3)
C54 C55 C56 F56 -178.16(19)
F55 C55 C56 C51 177.51(19)
C54 C55 C56 C51 -1.9(3)
C52 C51 C56 F56 177.09(17)
B2 C51 C56 F56 2.1(3)
C52 C51 C56 C55 0.9(3)
B2 C51 C56 C55 -174.07(19)
